data_7131945
loop_
_publ_author_name
'Chen, Dianpeng'
'Li, Jianming'
'Liu, Gongle'
'Zhang, Xiuhua'
'Wang, Xin'
'Liu, Yongwei'
'Liu, Xuan'
'Liu, Xinghai'
'Li, Yongqin'
'Shan, Yingying'

_publ_section_title
;
 Accessing indole-isoindole derivatives via palladium-catalyzed [3+2]
 cyclization of isocyanides with alkynyl imines
;
_journal_name_full 'Chemical Communications'
_journal_paper_doi 10.1039/D3CC02654J
_journal_year 2023
_chemical_formula_moiety 'C27 H23 N3'
_chemical_formula_sum 'C27 H23 N3'
_chemical_formula_weight 389.48
_space_group_crystal_system triclinic
_space_group_IT_number 2
_space_group_name_Hall '-P 1'
_space_group_name_H-M_alt 'P -1'
_atom_sites_solution_hydrogens geom
_atom_sites_solution_primary dual
_audit_block_doi 10.5517/ccdc.csd.cc2g0cpk
_audit_creation_date 2020-12-23
_audit_creation_method
;
Olex2 1.3
(compiled 2020.07.31 svn.rc2a77460 for OlexSys, GUI svn.r6145)
;
_audit_update_record
;
2023-05-22 deposited with the CCDC.	2023-07-26 downloaded from the CCDC.
;
_cell_angle_alpha 74.345(2)
_cell_angle_beta 81.891(2)
_cell_angle_gamma 89.567(2)
_cell_formula_units_Z 4
_cell_length_a 10.9750(7)
_cell_length_b 12.9016(8)
_cell_length_c 15.8408(11)
_cell_measurement_reflns_used 9729
_cell_measurement_temperature 120
_cell_measurement_theta_max 27.584
_cell_measurement_theta_min 2.509
_cell_volume 2137.1(2)
_computing_cell_refinement 'SAINT V8.38A (Bruker, 2018)'
_computing_data_reduction 'SAINT V8.38A (Bruker, 2018)'
_computing_molecular_graphics 'Olex2 1.3 (Dolomanov et al., 2009)'
_computing_publication_material 'Olex2 1.3 (Dolomanov et al., 2009)'
_computing_structure_refinement 'SHELXL 2014/7 (Sheldrick, 2015)'
_computing_structure_solution 'SHELXT 2014/5 (Sheldrick, 2014)'
_diffrn_ambient_temperature 120
_diffrn_measured_fraction_theta_full 0.999
_diffrn_measured_fraction_theta_max 0.999
_diffrn_measurement_device_type 'Bruker D8-Venture'
_diffrn_measurement_method '\f and \w scans'
_diffrn_radiation_type MoK\a
_diffrn_radiation_wavelength 0.71073
_diffrn_reflns_av_R_equivalents 0.0670
_diffrn_reflns_av_unetI/netI 0.0432
_diffrn_reflns_Laue_measured_fraction_full 0.999
_diffrn_reflns_Laue_measured_fraction_max 0.999
_diffrn_reflns_limit_h_max 14
_diffrn_reflns_limit_h_min -14
_diffrn_reflns_limit_k_max 16
_diffrn_reflns_limit_k_min -16
_diffrn_reflns_limit_l_max 20
_diffrn_reflns_limit_l_min -20
_diffrn_reflns_number 59928
_diffrn_reflns_point_group_measured_fraction_full 0.999
_diffrn_reflns_point_group_measured_fraction_max 0.999
_diffrn_reflns_theta_full 25.242
_diffrn_reflns_theta_max 27.587
_diffrn_reflns_theta_min 2.146
_diffrn_source_current 1.4
_diffrn_source_power 0.07
_diffrn_source_voltage 50.0
_diffrn_standards_number 0
_exptl_absorpt_coefficient_mu 0.072
_exptl_absorpt_correction_T_max 0.7456
_exptl_absorpt_correction_T_min 0.5976
_exptl_absorpt_correction_type multi-scan
_exptl_absorpt_process_details
;
SADABS-2016/2 (Bruker,2016/2) was used for absorption correction.
wR2(int) was 0.1390 before and 0.0819 after correction.
The Ratio of minimum to maximum transmission is 0.8015.
The \l/2 correction factor is Not present.
;
_exptl_crystal_colour colourless
_exptl_crystal_colour_primary colourless
_exptl_crystal_density_diffrn 1.211
_exptl_crystal_description block
_exptl_crystal_F_000 824
_exptl_crystal_size_max 0.4
_exptl_crystal_size_mid 0.2
_exptl_crystal_size_min 0.15
_refine_diff_density_max 0.238
_refine_diff_density_min -0.319
_refine_diff_density_rms 0.050
_refine_ls_extinction_method none
_refine_ls_goodness_of_fit_ref 1.036
_refine_ls_hydrogen_treatment constr
_refine_ls_matrix_type full
_refine_ls_number_parameters 587
_refine_ls_number_reflns 9892
_refine_ls_number_restraints 1072
_refine_ls_restrained_S_all 0.990
_refine_ls_R_factor_all 0.0526
_refine_ls_R_factor_gt 0.0445
_refine_ls_shift/su_max 0.001
_refine_ls_shift/su_mean 0.000
_refine_ls_structure_factor_coef Fsqd
_refine_ls_weighting_details 'w=1/[\s^2^(Fo^2^)+(0.0413P)^2^+0.8996P] where P=(Fo^2^+2Fc^2^)/3'
_refine_ls_weighting_scheme calc
_refine_ls_wR_factor_gt 0.1054
_refine_ls_wR_factor_ref 0.1116
_reflns_Friedel_coverage 0.000
_reflns_number_gt 8531
_reflns_number_total 9892
_reflns_threshold_expression 'I > 2\s(I)'
_cod_data_source_file d3cc02654j2.cif
_cod_data_source_block a
_cod_database_code 7131945
_shelx_shelxl_version_number 2014/7
_shelx_space_group_comment
;
The symmetry employed for this shelxl refinement is uniquely defined
by the following loop, which should always be used as a source of
symmetry information in preference to the above space-group names.
They are only intended as comments.
;
_shelx_estimated_absorpt_t_max 0.989
_shelx_estimated_absorpt_t_min 0.972
_olex2_refinement_description
;
1. Fixed Uiso
 At 1.2 times of:
  All C(H) groups, All N(H) groups
 At 1.5 times of:
  All C(H,H,H) groups
2. Restrained distances
 C54-C35 = C52-C35 = C53-C35
 1.51 with sigma of 0.02
 C52A-C35A = C54A-C35A = C53A-C35A
 1.51 with sigma of 0.02
 N1-C35A
 1.45 with sigma of 0.02
 N1-C9 = N1-C13 = N1-C35
 1.45 with sigma of 0.02
3. Uiso/Uaniso restraints and constraints
All non-hydrogen atoms have similar U: within 2A with sigma of 0.04 and sigma
for terminal atoms of 0.08 within 2A
Uanis(C52A) \\sim Ueq: with sigma of 0.001 and sigma for terminal atoms of 0.002
4. Rigid body (RIGU) restrains
 All non-hydrogen atoms
 with sigma for 1-2 distances of 0.004 and sigma for 1-3 distances of 0.004
5. Others
 Sof(C35A)=Sof(C52A)=Sof(H52D)=Sof(H52E)=Sof(H52F)=Sof(C54A)=Sof(H54D)=
 Sof(H54E)=Sof(H54F)=Sof(C53A)=Sof(H53D)=Sof(H53E)=Sof(H53F)=1-FVAR(1)
 Sof(C52)=Sof(H52A)=Sof(H52B)=Sof(H52C)=Sof(C53)=Sof(H53A)=Sof(H53B)=Sof(H53C)=
 Sof(C54)=Sof(H54A)=Sof(H54B)=Sof(H54C)=Sof(C35)=FVAR(1)
6.a Aromatic/amide H refined with riding coordinates:
 N3(H3), N4(H4), C7(H7), C18(H18), C21(H21), C22(H22), C23(H23), C25(H25),
 C26(H26), C27(H27), C28(H28), C30(H30), C31(H31), C33(H33), C34(H34), C36(H36),
  C37(H37), C38(H38), C39(H39), C40(H40), C41(H41), C43(H43), C45(H45),
 C46(H46), C47(H47), C49(H49), C50(H50), C51(H51)
6.b Idealised Me refined as rotating group:
 C42(H42A,H42B,H42C), C44(H44A,H44B,H44C), C48(H48A,H48B,H48C), C52(H52A,H52B,
 H52C), C53(H53A,H53B,H53C), C54(H54A,H54B,H54C), C52A(H52D,H52E,H52F),
 C54A(H54D,H54E,H54F), C53A(H53D,H53E,H53F)
;
_olex2_submission_special_instructions 'No special instructions were received'

loop_
_space_group_symop_operation_xyz
'x, y, z'
'-x, -y, -z'

loop_
_atom_site_label
_atom_site_type_symbol
_atom_site_fract_x
_atom_site_fract_y
_atom_site_fract_z
_atom_site_U_iso_or_equiv
_atom_site_adp_type
_atom_site_occupancy
_atom_site_site_symmetry_order
_atom_site_calc_flag
_atom_site_refinement_flags_posn
_atom_site_refinement_flags_adp
_atom_site_refinement_flags_occupancy
_atom_site_disorder_assembly
_atom_site_disorder_group
N1 N 0.77808(9) 0.45242(8) 0.23710(6) 0.0179(2) Uani 1 1 d D U . . .
N2 N 0.61490(9) 0.94290(8) 0.21691(6) 0.0172(2) Uani 1 1 d . U . . .
N3 N 0.19493(9) 0.97809(8) 0.21354(7) 0.0208(2) Uani 1 1 d . U . . .
H3 H 0.1231 0.9453 0.2189 0.025 Uiso 1 1 calc R U . . .
N4 N 1.20172(9) 0.46824(8) 0.22007(7) 0.0217(2) Uani 1 1 d . U . . .
H4 H 1.2693 0.4319 0.2279 0.026 Uiso 1 1 calc R U . . .
N5 N 0.93815(11) 0.89763(11) 0.23164(9) 0.0368(3) Uani 1 1 d . U . . .
C1 C 0.34913(11) 1.10345(10) 0.17138(8) 0.0200(2) Uani 1 1 d . U . . .
C2 C 0.22503(11) 1.08286(10) 0.16532(8) 0.0213(2) Uani 1 1 d . U . . .
C3 C 0.39242(10) 1.00591(9) 0.22612(7) 0.0180(2) Uani 1 1 d . U . . .
C4 C 0.55544(10) 1.03772(9) 0.31540(8) 0.0188(2) Uani 1 1 d . U . . .
N6 N 0.44891(11) 0.40251(11) 0.27378(10) 0.0392(3) Uani 1 1 d . U . . .
C5 C 1.07046(11) 0.59661(10) 0.16664(8) 0.0201(2) Uani 1 1 d . U . . .
C6 C 1.06872(11) 0.33220(10) 0.33511(8) 0.0207(2) Uani 1 1 d . U . . .
C7 C 0.34745(11) 0.79461(10) 0.38359(8) 0.0207(2) Uani 1 1 d . U . . .
H7 H 0.4006 0.8463 0.3938 0.025 Uiso 1 1 calc R U . . .
C8 C 0.51676(10) 0.99364(9) 0.25124(7) 0.0170(2) Uani 1 1 d . U . . .
C9 C 0.66500(10) 0.46665(10) 0.28456(8) 0.0192(2) Uani 1 1 d D U . . .
C10 C 0.29441(10) 0.93261(10) 0.25206(8) 0.0182(2) Uani 1 1 d . U . . .
C11 C 0.68333(10) 0.53230(9) 0.33918(8) 0.0182(2) Uani 1 1 d . U . . .
C12 C 0.81135(10) 0.55867(9) 0.32409(8) 0.0181(2) Uani 1 1 d . U . . .
C13 C 0.86817(10) 0.50702(9) 0.26196(8) 0.0179(2) Uani 1 1 d D U . . .
C14 C 1.00185(10) 0.50994(10) 0.23269(8) 0.0189(2) Uani 1 1 d . U . . .
C15 C 1.08571(10) 0.43436(10) 0.26505(8) 0.0198(2) Uani 1 1 d . U . . .
C16 C 0.71519(10) 0.95346(10) 0.25958(8) 0.0208(2) Uani 1 1 d . U . . .
C17 C 0.28502(10) 0.82224(9) 0.30984(8) 0.0182(2) Uani 1 1 d . U . . .
C18 C 0.21013(11) 0.74367(10) 0.29450(8) 0.0212(2) Uani 1 1 d . U . . .
H18 H 0.1673 0.7609 0.2446 0.025 Uiso 1 1 calc R U . . .
C19 C 0.68045(11) 1.01186(10) 0.32108(8) 0.0209(2) Uani 1 1 d . U . . .
C20 C 1.19536(11) 0.56760(10) 0.16124(8) 0.0212(2) Uani 1 1 d . U . . .
C21 C 0.19837(11) 0.64081(10) 0.35198(8) 0.0229(2) Uani 1 1 d . U . . .
H21 H 0.1490 0.5875 0.3404 0.028 Uiso 1 1 calc R U . . .
C22 C 0.33228(11) 0.69225(10) 0.44198(8) 0.0228(2) Uani 1 1 d . U . . .
H22 H 0.3730 0.6751 0.4929 0.027 Uiso 1 1 calc R U . . .
C23 C 0.60188(11) 0.57422(10) 0.39821(8) 0.0234(3) Uani 1 1 d . U . . .
H23 H 0.5163 0.5562 0.4090 0.028 Uiso 1 1 calc R U . . .
C24 C 0.62626(11) 0.88795(10) 0.14320(8) 0.0196(2) Uani 1 1 d . U . . .
C25 C 0.85863(11) 0.62815(10) 0.36822(8) 0.0231(3) Uani 1 1 d . U . . .
H25 H 0.9442 0.6460 0.3590 0.028 Uiso 1 1 calc R U . . .
C26 C 1.03841(12) 0.69544(10) 0.11305(8) 0.0240(3) Uani 1 1 d . U . . .
H26 H 0.9549 0.7157 0.1149 0.029 Uiso 1 1 calc R U . . .
C27 C 0.40404(12) 1.20514(10) 0.12818(8) 0.0250(3) Uani 1 1 d . U . . .
H27 H 0.4877 1.2202 0.1310 0.030 Uiso 1 1 calc R U . . .
C28 C 0.25802(11) 0.61494(10) 0.42632(8) 0.0233(3) Uani 1 1 d . U . . .
H28 H 0.2480 0.5448 0.4661 0.028 Uiso 1 1 calc R U . . .
C29 C 0.83582(11) 0.91916(11) 0.24129(9) 0.0260(3) Uani 1 1 d . U . . .
C30 C 0.15350(12) 1.16153(11) 0.11808(9) 0.0276(3) Uani 1 1 d . U . . .
H30 H 0.0698 1.1470 0.1148 0.033 Uiso 1 1 calc R U . . .
C31 C 0.77808(12) 0.66896(11) 0.42449(9) 0.0273(3) Uani 1 1 d . U . . .
H31 H 0.8082 0.7163 0.4540 0.033 Uiso 1 1 calc R U . . .
C32 C 0.54833(11) 0.42842(10) 0.27630(9) 0.0246(3) Uani 1 1 d . U . . .
C33 C 0.49335(12) 1.09883(11) 0.36917(9) 0.0252(3) Uani 1 1 d . U . . .
H33 H 0.4096 1.1165 0.3659 0.030 Uiso 1 1 calc R U . . .
C34 C 1.28888(12) 0.63635(11) 0.10566(9) 0.0262(3) Uani 1 1 d . U . . .
H34 H 1.3727 0.6168 0.1033 0.031 Uiso 1 1 calc R U . . .
C35A C 0.7961(19) 0.3821(15) 0.1722(13) 0.028(4) Uani 0.103(3) 1 d D U P A 2
C36 C 0.65007(12) 0.64166(11) 0.43940(9) 0.0273(3) Uani 1 1 d . U . . .
H36 H 0.5966 0.6710 0.4790 0.033 Uiso 1 1 calc R U . . .
C37 C 0.98309(11) 0.32285(10) 0.41134(8) 0.0237(3) Uani 1 1 d . U . . .
H37 H 0.9332 0.3819 0.4166 0.028 Uiso 1 1 calc R U . . .
C38 C 0.97049(12) 0.22792(11) 0.47934(9) 0.0268(3) Uani 1 1 d . U . . .
H38 H 0.9126 0.2224 0.5311 0.032 Uiso 1 1 calc R U . . .
C39 C 0.74485(12) 1.04725(11) 0.38015(9) 0.0277(3) Uani 1 1 d . U . . .
H39 H 0.8286 1.0305 0.3841 0.033 Uiso 1 1 calc R U . . .
C40 C 1.14049(12) 0.24397(11) 0.32797(10) 0.0292(3) Uani 1 1 d . U . . .
H40 H 1.1990 0.2491 0.2766 0.035 Uiso 1 1 calc R U . . .
C41 C 1.25504(13) 0.73351(11) 0.05438(9) 0.0291(3) Uani 1 1 d . U . . .
H41 H 1.3169 0.7818 0.0161 0.035 Uiso 1 1 calc R U . . .
C42 C 0.50597(12) 0.88366(11) 0.10636(9) 0.0261(3) Uani 1 1 d . U . . .
H42A H 0.4446 0.8392 0.1527 0.039 Uiso 1 1 calc R U . . .
H42B H 0.5201 0.8523 0.0561 0.039 Uiso 1 1 calc R U . . .
H42C H 0.4759 0.9567 0.0867 0.039 Uiso 1 1 calc R U . . .
C43 C 1.13119(13) 0.76305(11) 0.05731(9) 0.0284(3) Uani 1 1 d . U . . .
H43 H 1.1108 0.8303 0.0206 0.034 Uiso 1 1 calc R U . . .
C44 C 0.66393(14) 0.77197(11) 0.18046(10) 0.0309(3) Uani 1 1 d . U . . .
H44A H 0.7433 0.7723 0.2020 0.046 Uiso 1 1 calc R U . . .
H44B H 0.6713 0.7347 0.1337 0.046 Uiso 1 1 calc R U . . .
H44C H 0.6013 0.7346 0.2295 0.046 Uiso 1 1 calc R U . . .
C45 C 0.33284(13) 1.28332(11) 0.08106(9) 0.0310(3) Uani 1 1 d . U . . .
H45 H 0.3684 1.3528 0.0515 0.037 Uiso 1 1 calc R U . . .
C46 C 1.04225(13) 0.14129(11) 0.47175(10) 0.0304(3) Uani 1 1 d . U . . .
H46 H 1.0341 0.0765 0.5185 0.036 Uiso 1 1 calc R U . . .
C47 C 0.20936(13) 1.26146(12) 0.07632(9) 0.0318(3) Uani 1 1 d . U . . .
H47 H 0.1630 1.3166 0.0437 0.038 Uiso 1 1 calc R U . . .
C48 C 0.72214(13) 0.95196(12) 0.06789(9) 0.0327(3) Uani 1 1 d . U . . .
H48A H 0.6960 1.0263 0.0476 0.049 Uiso 1 1 calc R U . . .
H48B H 0.7300 0.9188 0.0186 0.049 Uiso 1 1 calc R U . . .
H48C H 0.8018 0.9518 0.0892 0.049 Uiso 1 1 calc R U . . .
C49 C 0.68304(13) 1.10601(13) 0.43110(10) 0.0335(3) Uani 1 1 d . U . . .
H49 H 0.7248 1.1305 0.4711 0.040 Uiso 1 1 calc R U . . .
C50 C 1.12619(13) 0.14902(11) 0.39578(11) 0.0347(3) Uani 1 1 d . U . . .
H50 H 1.1741 0.0889 0.3902 0.042 Uiso 1 1 calc R U . . .
C51 C 0.55738(13) 1.13169(12) 0.42594(10) 0.0327(3) Uani 1 1 d . U . . .
H51 H 0.5171 1.1725 0.4627 0.039 Uiso 1 1 calc R U . . .
C52 C 0.74157(16) 0.28168(12) 0.20259(11) 0.0326(4) Uani 0.897(3) 1 d D U P A 1
H52A H 0.7943 0.2451 0.2458 0.049 Uiso 0.897(3) 1 calc R U P A 1
H52B H 0.7450 0.2454 0.1554 0.049 Uiso 0.897(3) 1 calc R U P A 1
H52C H 0.6565 0.2794 0.2321 0.049 Uiso 0.897(3) 1 calc R U P A 1
C53 C 0.70617(18) 0.46060(15) 0.09567(11) 0.0399(4) Uani 0.897(3) 1 d D U P A 1
H53A H 0.6193 0.4496 0.1219 0.060 Uiso 0.897(3) 1 calc R U P A 1
H53B H 0.7192 0.4345 0.0426 0.060 Uiso 0.897(3) 1 calc R U P A 1
H53C H 0.7286 0.5375 0.0795 0.060 Uiso 0.897(3) 1 calc R U P A 1
C54 C 0.91639(15) 0.39941(16) 0.11502(12) 0.0384(5) Uani 0.897(3) 1 d D U P A 1
H54A H 0.9480 0.4739 0.0909 0.058 Uiso 0.897(3) 1 calc R U P A 1
H54B H 0.9158 0.3657 0.0666 0.058 Uiso 0.897(3) 1 calc R U P A 1
H54C H 0.9693 0.3592 0.1567 0.058 Uiso 0.897(3) 1 calc R U P A 1
C52A C 0.6790(13) 0.3252(12) 0.1636(10) 0.035(3) Uani 0.103(3) 1 d D U P A 2
H52D H 0.6484 0.2733 0.2202 0.052 Uiso 0.103(3) 1 calc R U P A 2
H52E H 0.6971 0.2872 0.1176 0.052 Uiso 0.103(3) 1 calc R U P A 2
H52F H 0.6162 0.3784 0.1473 0.052 Uiso 0.103(3) 1 calc R U P A 2
C54A C 0.8932(14) 0.2934(13) 0.1930(11) 0.040(3) Uani 0.103(3) 1 d D U P A 2
H54D H 0.9747 0.3275 0.1869 0.060 Uiso 0.103(3) 1 calc R U P A 2
H54E H 0.8951 0.2490 0.1515 0.060 Uiso 0.103(3) 1 calc R U P A 2
H54F H 0.8710 0.2480 0.2538 0.060 Uiso 0.103(3) 1 calc R U P A 2
C53A C 0.8382(18) 0.4656(14) 0.0827(10) 0.047(4) Uani 0.103(3) 1 d D U P A 2
H53D H 0.7751 0.5197 0.0706 0.071 Uiso 0.103(3) 1 calc R U P A 2
H53E H 0.8503 0.4293 0.0354 0.071 Uiso 0.103(3) 1 calc R U P A 2
H53F H 0.9158 0.5009 0.0853 0.071 Uiso 0.103(3) 1 calc R U P A 2
C35 C 0.7864(2) 0.39845(17) 0.16288(15) 0.0204(4) Uani 0.897(3) 1 d D U P A 1

loop_
_atom_site_aniso_label
_atom_site_aniso_U_11
_atom_site_aniso_U_22
_atom_site_aniso_U_33
_atom_site_aniso_U_23
_atom_site_aniso_U_13
_atom_site_aniso_U_12
N1 0.0137(4) 0.0202(5) 0.0195(5) -0.0051(4) -0.0017(4) -0.0005(4)
N2 0.0132(4) 0.0190(5) 0.0192(5) -0.0050(4) -0.0026(4) 0.0000(4)
N3 0.0132(4) 0.0269(5) 0.0229(5) -0.0066(4) -0.0046(4) 0.0005(4)
N4 0.0127(5) 0.0244(5) 0.0285(5) -0.0097(4) 0.0006(4) -0.0005(4)
N5 0.0179(6) 0.0422(7) 0.0550(8) -0.0197(6) -0.0080(5) 0.0031(5)
C1 0.0183(5) 0.0233(6) 0.0190(5) -0.0071(5) -0.0023(4) 0.0030(4)
C2 0.0183(6) 0.0264(6) 0.0198(5) -0.0074(5) -0.0028(4) 0.0041(5)
C3 0.0143(5) 0.0215(6) 0.0184(5) -0.0057(4) -0.0029(4) 0.0009(4)
C4 0.0161(5) 0.0202(6) 0.0197(5) -0.0044(4) -0.0032(4) -0.0020(4)
N6 0.0185(6) 0.0462(8) 0.0602(9) -0.0260(7) -0.0075(5) 0.0004(5)
C5 0.0170(5) 0.0241(6) 0.0204(5) -0.0089(5) -0.0004(4) -0.0041(4)
C6 0.0163(5) 0.0204(6) 0.0270(6) -0.0082(5) -0.0040(5) -0.0017(4)
C7 0.0166(5) 0.0243(6) 0.0221(6) -0.0075(5) -0.0031(4) -0.0021(4)
C8 0.0140(5) 0.0172(5) 0.0184(5) -0.0030(4) -0.0015(4) -0.0006(4)
C9 0.0128(5) 0.0214(6) 0.0222(6) -0.0043(5) -0.0019(4) 0.0002(4)
C10 0.0141(5) 0.0238(6) 0.0184(5) -0.0080(4) -0.0030(4) 0.0012(4)
C11 0.0143(5) 0.0174(5) 0.0210(5) -0.0021(4) -0.0023(4) 0.0007(4)
C12 0.0147(5) 0.0178(5) 0.0204(5) -0.0031(4) -0.0023(4) 0.0004(4)
C13 0.0136(5) 0.0191(6) 0.0203(5) -0.0041(4) -0.0020(4) -0.0018(4)
C14 0.0144(5) 0.0219(6) 0.0212(5) -0.0079(5) -0.0008(4) -0.0021(4)
C15 0.0141(5) 0.0227(6) 0.0239(6) -0.0104(5) 0.0002(4) -0.0022(4)
C16 0.0137(5) 0.0230(6) 0.0258(6) -0.0056(5) -0.0049(4) -0.0007(4)
C17 0.0142(5) 0.0219(6) 0.0188(5) -0.0072(4) -0.0004(4) 0.0001(4)
C18 0.0181(5) 0.0262(6) 0.0213(6) -0.0094(5) -0.0037(4) -0.0006(5)
C19 0.0165(5) 0.0220(6) 0.0232(6) -0.0039(5) -0.0042(4) -0.0015(4)
C20 0.0181(6) 0.0246(6) 0.0222(6) -0.0097(5) -0.0005(4) -0.0042(5)
C21 0.0192(6) 0.0237(6) 0.0284(6) -0.0121(5) -0.0013(5) -0.0025(5)
C22 0.0190(6) 0.0264(6) 0.0228(6) -0.0054(5) -0.0047(5) 0.0016(5)
C23 0.0157(5) 0.0260(6) 0.0280(6) -0.0081(5) 0.0000(5) 0.0017(5)
C24 0.0193(5) 0.0204(6) 0.0194(5) -0.0064(4) -0.0013(4) 0.0009(4)
C25 0.0167(5) 0.0247(6) 0.0295(6) -0.0097(5) -0.0040(5) -0.0006(5)
C26 0.0228(6) 0.0261(6) 0.0233(6) -0.0069(5) -0.0034(5) -0.0023(5)
C27 0.0231(6) 0.0243(6) 0.0253(6) -0.0036(5) -0.0025(5) 0.0014(5)
C28 0.0195(6) 0.0216(6) 0.0273(6) -0.0056(5) 0.0000(5) 0.0011(5)
C29 0.0182(6) 0.0263(6) 0.0351(7) -0.0101(5) -0.0062(5) -0.0001(5)
C30 0.0222(6) 0.0356(7) 0.0254(6) -0.0076(5) -0.0065(5) 0.0101(5)
C31 0.0245(6) 0.0274(7) 0.0341(7) -0.0153(6) -0.0042(5) -0.0002(5)
C32 0.0179(6) 0.0259(6) 0.0319(7) -0.0109(5) -0.0044(5) 0.0020(5)
C33 0.0190(6) 0.0305(7) 0.0287(6) -0.0125(5) -0.0031(5) -0.0002(5)
C34 0.0193(6) 0.0335(7) 0.0269(6) -0.0127(5) 0.0025(5) -0.0078(5)
C35A 0.031(6) 0.038(6) 0.018(6) -0.014(5) -0.009(4) 0.009(4)
C36 0.0218(6) 0.0302(7) 0.0319(7) -0.0143(6) 0.0014(5) 0.0035(5)
C37 0.0199(6) 0.0238(6) 0.0269(6) -0.0067(5) -0.0025(5) 0.0023(5)
C38 0.0233(6) 0.0274(7) 0.0277(6) -0.0045(5) -0.0031(5) -0.0011(5)
C39 0.0205(6) 0.0345(7) 0.0310(7) -0.0105(6) -0.0098(5) -0.0016(5)
C40 0.0229(6) 0.0249(7) 0.0396(7) -0.0112(6) 0.0003(5) 0.0023(5)
C41 0.0288(7) 0.0322(7) 0.0241(6) -0.0073(5) 0.0032(5) -0.0133(5)
C42 0.0232(6) 0.0348(7) 0.0242(6) -0.0138(5) -0.0053(5) 0.0025(5)
C43 0.0320(7) 0.0267(7) 0.0247(6) -0.0041(5) -0.0032(5) -0.0076(5)
C44 0.0382(8) 0.0221(6) 0.0356(7) -0.0100(5) -0.0123(6) 0.0068(5)
C45 0.0337(7) 0.0256(7) 0.0292(7) -0.0010(5) -0.0021(6) 0.0054(5)
C46 0.0277(7) 0.0219(6) 0.0398(8) -0.0026(5) -0.0100(6) -0.0020(5)
C47 0.0319(7) 0.0326(7) 0.0279(7) -0.0026(6) -0.0063(5) 0.0140(6)
C48 0.0285(7) 0.0406(8) 0.0261(7) -0.0088(6) 0.0060(5) -0.0067(6)
C49 0.0293(7) 0.0442(8) 0.0340(7) -0.0192(6) -0.0113(6) -0.0031(6)
C50 0.0292(7) 0.0213(7) 0.0526(9) -0.0092(6) -0.0044(6) 0.0060(5)
C51 0.0289(7) 0.0412(8) 0.0348(7) -0.0221(6) -0.0045(6) 0.0001(6)
C52 0.0406(9) 0.0215(8) 0.0353(8) -0.0110(6) 0.0027(7) -0.0063(6)
C53 0.0551(11) 0.0428(10) 0.0278(8) -0.0134(7) -0.0194(8) 0.0152(8)
C54 0.0270(8) 0.0573(11) 0.0388(9) -0.0324(8) 0.0074(7) -0.0117(7)
C52A 0.035(3) 0.036(4) 0.035(4) -0.010(2) -0.0058(19) 0.0009(19)
C54A 0.040(6) 0.043(7) 0.048(8) -0.027(6) -0.013(6) 0.014(5)
C53A 0.064(9) 0.051(7) 0.028(5) -0.012(5) -0.004(5) -0.009(6)
C35 0.0207(8) 0.0207(8) 0.0205(8) -0.0070(6) -0.0024(6) -0.0033(6)

loop_
_atom_type_symbol
_atom_type_description
_atom_type_scat_dispersion_real
_atom_type_scat_dispersion_imag
_atom_type_scat_source
C C 0.0033 0.0016 'International Tables Vol C Tables 4.2.6.8 and 6.1.1.4'
H H 0.0000 0.0000 'International Tables Vol C Tables 4.2.6.8 and 6.1.1.4'
N N 0.0061 0.0033 'International Tables Vol C Tables 4.2.6.8 and 6.1.1.4'

loop_
_geom_angle_atom_site_label_1
_geom_angle_atom_site_label_2
_geom_angle_atom_site_label_3
_geom_angle
_geom_angle_site_symmetry_1
_geom_angle_site_symmetry_3
_geom_angle_publ_flag
C9 N1 C35A 124.3(8) . . ?
C9 N1 C35 121.50(12) . . ?
C13 N1 C9 108.45(9) . . ?
C13 N1 C35A 127.1(8) . . ?
C13 N1 C35 129.47(12) . . ?
C8 N2 C16 108.27(10) . . ?
C8 N2 C24 130.38(9) . . ?
C16 N2 C24 121.28(9) . . ?
C2 N3 H3 125.2 . . ?
C10 N3 H3 125.2 . . ?
C10 N3 C2 109.55(10) . . ?
C15 N4 H4 125.3 . . ?
C20 N4 H4 125.3 . . ?
C20 N4 C15 109.44(10) . . ?
C2 C1 C3 106.76(10) . . ?
C27 C1 C2 119.71(11) . . ?
C27 C1 C3 133.53(11) . . ?
N3 C2 C1 107.62(10) . . ?
N3 C2 C30 130.37(12) . . ?
C30 C2 C1 122.00(12) . . ?
C1 C3 C8 124.49(10) . . ?
C10 C3 C1 106.88(10) . . ?
C10 C3 C8 128.55(11) . . ?
C8 C4 C19 107.93(10) . . ?
C8 C4 C33 131.78(11) . . ?
C33 C4 C19 120.29(11) . . ?
C20 C5 C14 106.57(11) . . ?
C26 C5 C14 133.92(11) . . ?
C26 C5 C20 119.49(11) . . ?
C37 C6 C15 120.36(11) . . ?
C37 C6 C40 119.01(12) . . ?
C40 C6 C15 120.60(11) . . ?
C17 C7 H7 119.7 . . ?
C22 C7 H7 119.7 . . ?
C22 C7 C17 120.54(11) . . ?
N2 C8 C3 128.35(10) . . ?
N2 C8 C4 108.24(10) . . ?
C4 C8 C3 123.37(10) . . ?
N1 C9 C11 108.95(10) . . ?
N1 C9 C32 126.95(11) . . ?
C11 C9 C32 123.98(11) . . ?
N3 C10 C3 109.13(10) . . ?
N3 C10 C17 120.47(10) . . ?
C3 C10 C17 130.40(10) . . ?
C9 C11 C12 106.48(10) . . ?
C9 C11 C23 132.73(11) . . ?
C23 C11 C12 120.76(11) . . ?
C13 C12 C11 107.98(10) . . ?
C13 C12 C25 132.04(11) . . ?
C25 C12 C11 119.97(11) . . ?
N1 C13 C12 108.12(10) . . ?
N1 C13 C14 127.50(10) . . ?
C12 C13 C14 124.35(10) . . ?
C5 C14 C13 125.42(11) . . ?
C15 C14 C5 107.04(10) . . ?
C15 C14 C13 127.48(11) . . ?
N4 C15 C6 120.05(10) . . ?
N4 C15 C14 109.01(11) . . ?
C14 C15 C6 130.93(11) . . ?
N2 C16 C19 109.03(10) . . ?
N2 C16 C29 127.18(11) . . ?
C19 C16 C29 123.63(11) . . ?
C7 C17 C10 120.26(10) . . ?
C7 C17 C18 118.76(11) . . ?
C18 C17 C10 120.93(10) . . ?
C17 C18 H18 119.9 . . ?
C21 C18 C17 120.14(11) . . ?
C21 C18 H18 119.9 . . ?
C16 C19 C4 106.53(10) . . ?
C16 C19 C39 132.90(12) . . ?
C39 C19 C4 120.56(11) . . ?
N4 C20 C5 107.88(10) . . ?
N4 C20 C34 130.28(12) . . ?
C34 C20 C5 121.80(12) . . ?
C18 C21 H21 119.7 . . ?
C18 C21 C28 120.69(11) . . ?
C28 C21 H21 119.7 . . ?
C7 C22 H22 119.8 . . ?
C28 C22 C7 120.31(11) . . ?
C28 C22 H22 119.8 . . ?
C11 C23 H23 121.0 . . ?
C36 C23 C11 117.96(11) . . ?
C36 C23 H23 121.0 . . ?
N2 C24 C42 112.97(9) . . ?
N2 C24 C44 108.15(10) . . ?
N2 C24 C48 107.81(10) . . ?
C42 C24 C44 107.72(10) . . ?
C42 C24 C48 108.10(10) . . ?
C48 C24 C44 112.16(11) . . ?
C12 C25 H25 120.8 . . ?
C31 C25 C12 118.46(11) . . ?
C31 C25 H25 120.8 . . ?
C5 C26 H26 120.7 . . ?
C43 C26 C5 118.58(12) . . ?
C43 C26 H26 120.7 . . ?
C1 C27 H27 120.9 . . ?
C45 C27 C1 118.24(12) . . ?
C45 C27 H27 120.9 . . ?
C21 C28 H28 120.3 . . ?
C22 C28 C21 119.50(12) . . ?
C22 C28 H28 120.3 . . ?
N5 C29 C16 172.86(15) . . ?
C2 C30 H30 121.3 . . ?
C47 C30 C2 117.32(12) . . ?
C47 C30 H30 121.3 . . ?
C25 C31 H31 119.4 . . ?
C25 C31 C36 121.10(12) . . ?
C36 C31 H31 119.4 . . ?
N6 C32 C9 174.38(14) . . ?
C4 C33 H33 121.0 . . ?
C51 C33 C4 118.05(12) . . ?
C51 C33 H33 121.0 . . ?
C20 C34 H34 121.2 . . ?
C41 C34 C20 117.52(12) . . ?
C41 C34 H34 121.2 . . ?
N1 C35A C54A 114.4(13) . . ?
N1 C35A C53A 102.4(12) . . ?
C52A C35A N1 114.7(14) . . ?
C52A C35A C54A 106.4(14) . . ?
C52A C35A C53A 107.7(15) . . ?
C53A C35A C54A 111.0(16) . . ?
C23 C36 C31 121.75(12) . . ?
C23 C36 H36 119.1 . . ?
C31 C36 H36 119.1 . . ?
C6 C37 H37 119.7 . . ?
C38 C37 C6 120.52(12) . . ?
C38 C37 H37 119.7 . . ?
C37 C38 H38 120.0 . . ?
C46 C38 C37 120.00(13) . . ?
C46 C38 H38 120.0 . . ?
C19 C39 H39 121.0 . . ?
C49 C39 C19 118.00(12) . . ?
C49 C39 H39 121.0 . . ?
C6 C40 H40 120.0 . . ?
C50 C40 C6 120.06(13) . . ?
C50 C40 H40 120.0 . . ?
C34 C41 H41 119.2 . . ?
C34 C41 C43 121.63(12) . . ?
C43 C41 H41 119.2 . . ?
C24 C42 H42A 109.5 . . ?
C24 C42 H42B 109.5 . . ?
C24 C42 H42C 109.5 . . ?
H42A C42 H42B 109.5 . . ?
H42A C42 H42C 109.5 . . ?
H42B C42 H42C 109.5 . . ?
C26 C43 C41 120.94(13) . . ?
C26 C43 H43 119.5 . . ?
C41 C43 H43 119.5 . . ?
C24 C44 H44A 109.5 . . ?
C24 C44 H44B 109.5 . . ?
C24 C44 H44C 109.5 . . ?
H44A C44 H44B 109.5 . . ?
H44A C44 H44C 109.5 . . ?
H44B C44 H44C 109.5 . . ?
C27 C45 H45 119.4 . . ?
C27 C45 C47 121.18(13) . . ?
C47 C45 H45 119.4 . . ?
C38 C46 H46 120.0 . . ?
C38 C46 C50 120.01(13) . . ?
C50 C46 H46 120.0 . . ?
C30 C47 C45 121.55(12) . . ?
C30 C47 H47 119.2 . . ?
C45 C47 H47 119.2 . . ?
C24 C48 H48A 109.5 . . ?
C24 C48 H48B 109.5 . . ?
C24 C48 H48C 109.5 . . ?
H48A C48 H48B 109.5 . . ?
H48A C48 H48C 109.5 . . ?
H48B C48 H48C 109.5 . . ?
C39 C49 H49 119.2 . . ?
C39 C49 C51 121.63(12) . . ?
C51 C49 H49 119.2 . . ?
C40 C50 C46 120.39(13) . . ?
C40 C50 H50 119.8 . . ?
C46 C50 H50 119.8 . . ?
C33 C51 C49 121.47(13) . . ?
C33 C51 H51 119.3 . . ?
C49 C51 H51 119.3 . . ?
H52A C52 H52B 109.5 . . ?
H52A C52 H52C 109.5 . . ?
H52B C52 H52C 109.5 . . ?
C35 C52 H52A 109.5 . . ?
C35 C52 H52B 109.5 . . ?
C35 C52 H52C 109.5 . . ?
H53A C53 H53B 109.5 . . ?
H53A C53 H53C 109.5 . . ?
H53B C53 H53C 109.5 . . ?
C35 C53 H53A 109.5 . . ?
C35 C53 H53B 109.5 . . ?
C35 C53 H53C 109.5 . . ?
H54A C54 H54B 109.5 . . ?
H54A C54 H54C 109.5 . . ?
H54B C54 H54C 109.5 . . ?
C35 C54 H54A 109.5 . . ?
C35 C54 H54B 109.5 . . ?
C35 C54 H54C 109.5 . . ?
C35A C52A H52D 109.5 . . ?
C35A C52A H52E 109.5 . . ?
C35A C52A H52F 109.5 . . ?
H52D C52A H52E 109.5 . . ?
H52D C52A H52F 109.5 . . ?
H52E C52A H52F 109.5 . . ?
C35A C54A H54D 109.5 . . ?
C35A C54A H54E 109.5 . . ?
C35A C54A H54F 109.5 . . ?
H54D C54A H54E 109.5 . . ?
H54D C54A H54F 109.5 . . ?
H54E C54A H54F 109.5 . . ?
C35A C53A H53D 109.5 . . ?
C35A C53A H53E 109.5 . . ?
C35A C53A H53F 109.5 . . ?
H53D C53A H53E 109.5 . . ?
H53D C53A H53F 109.5 . . ?
H53E C53A H53F 109.5 . . ?
N1 C35 C52 108.10(16) . . ?
N1 C35 C53 107.51(15) . . ?
N1 C35 C54 113.04(15) . . ?
C52 C35 C53 111.99(17) . . ?
C54 C35 C52 108.26(17) . . ?
C54 C35 C53 108.01(18) . . ?

loop_
_geom_bond_atom_site_label_1
_geom_bond_atom_site_label_2
_geom_bond_distance
_geom_bond_site_symmetry_2
_geom_bond_publ_flag
N1 C9 1.3952(14) . ?
N1 C13 1.3781(15) . ?
N1 C35A 1.537(17) . ?
N1 C35 1.512(2) . ?
N2 C8 1.3786(14) . ?
N2 C16 1.3960(15) . ?
N2 C24 1.5119(15) . ?
N3 H3 0.8800 . ?
N3 C2 1.3776(16) . ?
N3 C10 1.3762(15) . ?
N4 H4 0.8800 . ?
N4 C15 1.3799(15) . ?
N4 C20 1.3743(16) . ?
N5 C29 1.1539(17) . ?
C1 C2 1.4110(17) . ?
C1 C3 1.4420(16) . ?
C1 C27 1.4014(18) . ?
C2 C30 1.3965(17) . ?
C3 C8 1.4702(15) . ?
C3 C10 1.3788(16) . ?
C4 C8 1.4049(16) . ?
C4 C19 1.4189(16) . ?
C4 C33 1.4150(17) . ?
N6 C32 1.1528(17) . ?
C5 C14 1.4392(16) . ?
C5 C20 1.4153(16) . ?
C5 C26 1.4013(18) . ?
C6 C15 1.4695(17) . ?
C6 C37 1.3996(17) . ?
C6 C40 1.3999(17) . ?
C7 H7 0.9500 . ?
C7 C17 1.3995(16) . ?
C7 C22 1.3885(17) . ?
C9 C11 1.3978(17) . ?
C9 C32 1.4113(17) . ?
C10 C17 1.4656(16) . ?
C11 C12 1.4196(16) . ?
C11 C23 1.4128(16) . ?
C12 C13 1.4056(16) . ?
C12 C25 1.4174(17) . ?
C13 C14 1.4725(15) . ?
C14 C15 1.3823(17) . ?
C16 C19 1.3962(17) . ?
C16 C29 1.4088(17) . ?
C17 C18 1.4014(16) . ?
C18 H18 0.9500 . ?
C18 C21 1.3871(18) . ?
C19 C39 1.4160(17) . ?
C20 C34 1.3975(17) . ?
C21 H21 0.9500 . ?
C21 C28 1.3889(18) . ?
C22 H22 0.9500 . ?
C22 C28 1.3868(18) . ?
C23 H23 0.9500 . ?
C23 C36 1.3686(18) . ?
C24 C42 1.5240(17) . ?
C24 C44 1.5300(17) . ?
C24 C48 1.5297(17) . ?
C25 H25 0.9500 . ?
C25 C31 1.3702(18) . ?
C26 H26 0.9500 . ?
C26 C43 1.3861(18) . ?
C27 H27 0.9500 . ?
C27 C45 1.3897(18) . ?
C28 H28 0.9500 . ?
C30 H30 0.9500 . ?
C30 C47 1.383(2) . ?
C31 H31 0.9500 . ?
C31 C36 1.4222(18) . ?
C33 H33 0.9500 . ?
C33 C51 1.3678(18) . ?
C34 H34 0.9500 . ?
C34 C41 1.378(2) . ?
C35A C52A 1.526(18) . ?
C35A C54A 1.559(17) . ?
C35A C53A 1.544(18) . ?
C36 H36 0.9500 . ?
C37 H37 0.9500 . ?
C37 C38 1.3885(18) . ?
C38 H38 0.9500 . ?
C38 C46 1.3844(19) . ?
C39 H39 0.9500 . ?
C39 C49 1.362(2) . ?
C40 H40 0.9500 . ?
C40 C50 1.387(2) . ?
C41 H41 0.9500 . ?
C41 C43 1.407(2) . ?
C42 H42A 0.9800 . ?
C42 H42B 0.9800 . ?
C42 H42C 0.9800 . ?
C43 H43 0.9500 . ?
C44 H44A 0.9800 . ?
C44 H44B 0.9800 . ?
C44 H44C 0.9800 . ?
C45 H45 0.9500 . ?
C45 C47 1.403(2) . ?
C46 H46 0.9500 . ?
C46 C50 1.390(2) . ?
C47 H47 0.9500 . ?
C48 H48A 0.9800 . ?
C48 H48B 0.9800 . ?
C48 H48C 0.9800 . ?
C49 H49 0.9500 . ?
C49 C51 1.424(2) . ?
C50 H50 0.9500 . ?
C51 H51 0.9500 . ?
C52 H52A 0.9800 . ?
C52 H52B 0.9800 . ?
C52 H52C 0.9800 . ?
C52 C35 1.523(2) . ?
C53 H53A 0.9800 . ?
C53 H53B 0.9800 . ?
C53 H53C 0.9800 . ?
C53 C35 1.531(3) . ?
C54 H54A 0.9800 . ?
C54 H54B 0.9800 . ?
C54 H54C 0.9800 . ?
C54 C35 1.517(3) . ?
C52A H52D 0.9800 . ?
C52A H52E 0.9800 . ?
C52A H52F 0.9800 . ?
C54A H54D 0.9800 . ?
C54A H54E 0.9800 . ?
C54A H54F 0.9800 . ?
C53A H53D 0.9800 . ?
C53A H53E 0.9800 . ?
C53A H53F 0.9800 . ?

loop_
_geom_torsion_atom_site_label_1
_geom_torsion_atom_site_label_2
_geom_torsion_atom_site_label_3
_geom_torsion_atom_site_label_4
_geom_torsion
_geom_torsion_site_symmetry_1
_geom_torsion_site_symmetry_2
_geom_torsion_site_symmetry_3
_geom_torsion_site_symmetry_4
_geom_torsion_publ_flag
N1 C9 C11 C12 0.13(13) . . . . ?
N1 C9 C11 C23 177.93(12) . . . . ?
N1 C13 C14 C5 101.18(15) . . . . ?
N1 C13 C14 C15 -82.02(17) . . . . ?
N2 C16 C19 C4 -0.14(14) . . . . ?
N2 C16 C19 C39 -178.60(13) . . . . ?
N3 C2 C30 C47 179.29(12) . . . . ?
N3 C10 C17 C7 -144.50(11) . . . . ?
N3 C10 C17 C18 33.06(16) . . . . ?
N4 C20 C34 C41 -178.63(12) . . . . ?
C1 C2 C30 C47 0.46(19) . . . . ?
C1 C3 C8 N2 -102.57(15) . . . . ?
C1 C3 C8 C4 75.14(16) . . . . ?
C1 C3 C10 N3 2.37(13) . . . . ?
C1 C3 C10 C17 -178.06(11) . . . . ?
C1 C27 C45 C47 -0.2(2) . . . . ?
C2 N3 C10 C3 -2.62(13) . . . . ?
C2 N3 C10 C17 177.76(10) . . . . ?
C2 C1 C3 C8 -178.31(11) . . . . ?
C2 C1 C3 C10 -1.28(13) . . . . ?
C2 C1 C27 C45 0.64(18) . . . . ?
C2 C30 C47 C45 0.0(2) . . . . ?
C3 C1 C2 N3 -0.28(13) . . . . ?
C3 C1 C2 C30 178.79(11) . . . . ?
C3 C1 C27 C45 -178.79(13) . . . . ?
C3 C10 C17 C7 35.98(18) . . . . ?
C3 C10 C17 C18 -146.46(13) . . . . ?
C4 C19 C39 C49 0.3(2) . . . . ?
C4 C33 C51 C49 0.3(2) . . . . ?
C5 C14 C15 N4 -2.15(13) . . . . ?
C5 C14 C15 C6 177.53(12) . . . . ?
C5 C20 C34 C41 -1.26(18) . . . . ?
C5 C26 C43 C41 -0.04(19) . . . . ?
C6 C37 C38 C46 -0.5(2) . . . . ?
C6 C40 C50 C46 -1.1(2) . . . . ?
C7 C17 C18 C21 0.26(17) . . . . ?
C7 C22 C28 C21 -0.32(18) . . . . ?
C8 N2 C16 C19 -0.32(13) . . . . ?
C8 N2 C16 C29 -175.95(12) . . . . ?
C8 N2 C24 C42 -4.11(17) . . . . ?
C8 N2 C24 C44 -123.25(13) . . . . ?
C8 N2 C24 C48 115.26(13) . . . . ?
C8 C3 C10 N3 179.24(11) . . . . ?
C8 C3 C10 C17 -1.2(2) . . . . ?
C8 C4 C19 C16 0.54(13) . . . . ?
C8 C4 C19 C39 179.23(11) . . . . ?
C8 C4 C33 C51 -179.39(13) . . . . ?
C9 N1 C13 C12 -1.50(13) . . . . ?
C9 N1 C13 C14 176.54(11) . . . . ?
C9 N1 C35A C52A -1.0(18) . . . . ?
C9 N1 C35A C54A -124.5(12) . . . . ?
C9 N1 C35A C53A 115.3(12) . . . . ?
C9 N1 C35 C52 -64.99(19) . . . . ?
C9 N1 C35 C53 56.09(19) . . . . ?
C9 N1 C35 C54 175.19(14) . . . . ?
C9 C11 C12 C13 -1.04(13) . . . . ?
C9 C11 C12 C25 177.87(11) . . . . ?
C9 C11 C23 C36 -176.87(13) . . . . ?
C10 N3 C2 C1 1.76(13) . . . . ?
C10 N3 C2 C30 -177.20(13) . . . . ?
C10 C3 C8 N2 81.06(17) . . . . ?
C10 C3 C8 C4 -101.22(15) . . . . ?
C10 C17 C18 C21 -177.33(11) . . . . ?
C11 C12 C13 N1 1.58(13) . . . . ?
C11 C12 C13 C14 -176.54(11) . . . . ?
C11 C12 C25 C31 -0.45(18) . . . . ?
C11 C23 C36 C31 -0.4(2) . . . . ?
C12 C11 C23 C36 0.68(18) . . . . ?
C12 C13 C14 C5 -81.07(16) . . . . ?
C12 C13 C14 C15 95.73(16) . . . . ?
C12 C25 C31 C36 0.7(2) . . . . ?
C13 N1 C9 C11 0.85(13) . . . . ?
C13 N1 C9 C32 176.92(12) . . . . ?
C13 N1 C35A C52A 175.6(9) . . . . ?
C13 N1 C35A C54A 52.1(17) . . . . ?
C13 N1 C35A C53A -68.1(14) . . . . ?
C13 N1 C35 C52 124.81(15) . . . . ?
C13 N1 C35 C53 -114.11(17) . . . . ?
C13 N1 C35 C54 5.0(2) . . . . ?
C13 C12 C25 C31 178.17(13) . . . . ?
C13 C14 C15 N4 -179.42(11) . . . . ?
C13 C14 C15 C6 0.3(2) . . . . ?
C14 C5 C20 N4 0.66(13) . . . . ?
C14 C5 C20 C34 -177.23(11) . . . . ?
C14 C5 C26 C43 177.67(13) . . . . ?
C15 N4 C20 C5 -2.01(13) . . . . ?
C15 N4 C20 C34 175.64(12) . . . . ?
C15 C6 C37 C38 -177.25(11) . . . . ?
C15 C6 C40 C50 178.03(12) . . . . ?
C16 N2 C8 C3 178.65(11) . . . . ?
C16 N2 C8 C4 0.66(13) . . . . ?
C16 N2 C24 C42 179.29(11) . . . . ?
C16 N2 C24 C44 60.15(14) . . . . ?
C16 N2 C24 C48 -61.34(14) . . . . ?
C16 C19 C39 C49 178.57(14) . . . . ?
C17 C7 C22 C28 2.08(18) . . . . ?
C17 C18 C21 C28 1.49(18) . . . . ?
C18 C21 C28 C22 -1.47(18) . . . . ?
C19 C4 C8 N2 -0.74(13) . . . . ?
C19 C4 C8 C3 -178.85(11) . . . . ?
C19 C4 C33 C51 0.06(19) . . . . ?
C19 C39 C49 C51 0.0(2) . . . . ?
C20 N4 C15 C6 -177.09(10) . . . . ?
C20 N4 C15 C14 2.63(13) . . . . ?
C20 C5 C14 C13 178.25(11) . . . . ?
C20 C5 C14 C15 0.91(13) . . . . ?
C20 C5 C26 C43 -1.27(18) . . . . ?
C20 C34 C41 C43 -0.09(19) . . . . ?
C22 C7 C17 C10 175.57(11) . . . . ?
C22 C7 C17 C18 -2.04(17) . . . . ?
C23 C11 C12 C13 -179.17(11) . . . . ?
C23 C11 C12 C25 -0.25(17) . . . . ?
C24 N2 C8 C3 1.70(19) . . . . ?
C24 N2 C8 C4 -176.28(11) . . . . ?
C24 N2 C16 C19 176.95(10) . . . . ?
C24 N2 C16 C29 1.32(19) . . . . ?
C25 C12 C13 N1 -177.15(12) . . . . ?
C25 C12 C13 C14 4.7(2) . . . . ?
C25 C31 C36 C23 -0.3(2) . . . . ?
C26 C5 C14 C13 -0.8(2) . . . . ?
C26 C5 C14 C15 -178.13(13) . . . . ?
C26 C5 C20 N4 179.86(10) . . . . ?
C26 C5 C20 C34 1.97(18) . . . . ?
C27 C1 C2 N3 -179.85(11) . . . . ?
C27 C1 C2 C30 -0.78(18) . . . . ?
C27 C1 C3 C8 1.2(2) . . . . ?
C27 C1 C3 C10 178.21(13) . . . . ?
C27 C45 C47 C30 -0.1(2) . . . . ?
C29 C16 C19 C4 175.68(12) . . . . ?
C29 C16 C19 C39 -2.8(2) . . . . ?
C32 C9 C11 C12 -176.08(12) . . . . ?
C32 C9 C11 C23 1.7(2) . . . . ?
C33 C4 C8 N2 178.76(13) . . . . ?
C33 C4 C8 C3 0.6(2) . . . . ?
C33 C4 C19 C16 -179.03(11) . . . . ?
C33 C4 C19 C39 -0.34(18) . . . . ?
C34 C41 C43 C26 0.7(2) . . . . ?
C35A N1 C9 C11 178.0(9) . . . . ?
C35A N1 C9 C32 -6.0(9) . . . . ?
C35A N1 C13 C12 -178.5(9) . . . . ?
C35A N1 C13 C14 -0.5(9) . . . . ?
C37 C6 C15 N4 142.74(12) . . . . ?
C37 C6 C15 C14 -36.90(19) . . . . ?
C37 C6 C40 C50 0.1(2) . . . . ?
C37 C38 C46 C50 -0.5(2) . . . . ?
C38 C46 C50 C40 1.3(2) . . . . ?
C39 C49 C51 C33 -0.3(2) . . . . ?
C40 C6 C15 N4 -35.21(17) . . . . ?
C40 C6 C15 C14 145.15(14) . . . . ?
C40 C6 C37 C38 0.74(19) . . . . ?
C35 N1 C9 C11 -171.18(13) . . . . ?
C35 N1 C9 C32 4.9(2) . . . . ?
C35 N1 C13 C12 169.69(14) . . . . ?
C35 N1 C13 C14 -12.3(2) . . . . ?
